data_4324214
loop_
_publ_author_name
'Minghuey Shieh'
'Yen-Yi Chu'
'Miao-Hsing Hsu'
'Wei-Ming Ke'
'Chien-Nan Lin'

_publ_section_title
;
 Lead-Chromium Carbonyl Complexes Incorporated with Group 8 Metals:
 Synthesis, Reactivity, and Theoretical Calculations
;
_journal_name_full 'Inorganic Chemistry'
_journal_page_first 565
_journal_page_last 575
_journal_paper_doi 10.1021/ic101560u
_journal_volume 50
_journal_year 2011
_chemical_formula_moiety 'C35 H40 Cr2 N2 O19 Pb2 Ru3'
_chemical_formula_sum 'C35 H40 Cr2 N2 O19 Pb2 Ru3'
_chemical_formula_weight 1614.31
_chemical_name_systematic
;
 ?
;
_space_group_IT_number 14
_symmetry_cell_setting monoclinic
_symmetry_space_group_name_Hall '-P 2yn'
_symmetry_space_group_name_H-M 'P 1 21/n 1'
_atom_sites_solution_hydrogens geom
_atom_sites_solution_primary direct
_atom_sites_solution_secondary difmap
_audit_creation_method SHELXL-97
_cell_angle_alpha 90.00
_cell_angle_beta 103.0966(6)
_cell_angle_gamma 90.00
_cell_formula_units_Z 4
_cell_length_a 12.1695(1)
_cell_length_b 18.2147(3)
_cell_length_c 23.5738(3)
_cell_measurement_reflns_used 29729
_cell_measurement_temperature 298(2)
_cell_measurement_theta_max 27.485
_cell_measurement_theta_min 4.076
_cell_volume 5089.54(11)
_computing_cell_refinement 'HKL Scalepack (Otwinowski & Minor 1997)'
_computing_data_collection 'Collect (Nonius BV, 1997-2000)'
_computing_data_reduction 'HKL Denzo and Scalepack (Otwinowski & Minor 19'
_computing_molecular_graphics 'Ortep-3 for Windows (Farrugia, 1997)'
_computing_publication_material 'WinGX publication routines (Farrugia, 1999)'
_computing_structure_refinement 'SHELXL-97 (Sheldrick, 1997)'
_computing_structure_solution 'SHELXS-97 (Sheldrick, 1997)'
_diffrn_ambient_temperature 298(2)
_diffrn_measured_fraction_theta_full 0.994
_diffrn_measured_fraction_theta_max 0.994
_diffrn_measurement_device_type KappaCCD
_diffrn_measurement_method 'CCD rotation images, thick slices'
_diffrn_radiation_monochromator graphite
_diffrn_radiation_source 'fine-focus sealed tube'
_diffrn_radiation_type MoK\a
_diffrn_radiation_wavelength 0.71073
_diffrn_reflns_av_R_equivalents 0.0690
_diffrn_reflns_av_sigmaI/netI 0.0704
_diffrn_reflns_limit_h_max 15
_diffrn_reflns_limit_h_min -15
_diffrn_reflns_limit_k_max 23
_diffrn_reflns_limit_k_min -22
_diffrn_reflns_limit_l_max 30
_diffrn_reflns_limit_l_min -30
_diffrn_reflns_number 42186
_diffrn_reflns_theta_full 27.47
_diffrn_reflns_theta_max 27.47
_diffrn_reflns_theta_min 4.10
_exptl_absorpt_coefficient_mu 7.935
_exptl_absorpt_correction_T_max 0.3915
_exptl_absorpt_correction_T_min 0.2888
_exptl_absorpt_correction_type multi-scan
_exptl_absorpt_process_details
;
 ?
;
_exptl_crystal_colour red
_exptl_crystal_density_diffrn 2.107
_exptl_crystal_description prism
_exptl_crystal_F_000 3040
_exptl_crystal_size_max 0.2
_exptl_crystal_size_mid 0.12
_exptl_crystal_size_min 0.1
_refine_diff_density_max 0.962
_refine_diff_density_min -1.135
_refine_diff_density_rms 0.141
_refine_ls_extinction_method none
_refine_ls_goodness_of_fit_ref 1.037
_refine_ls_hydrogen_treatment fixed
_refine_ls_matrix_type full
_refine_ls_number_parameters 568
_refine_ls_number_reflns 11596
_refine_ls_number_restraints 0
_refine_ls_restrained_S_all 1.037
_refine_ls_R_factor_all 0.0893
_refine_ls_R_factor_gt 0.0454
_refine_ls_shift/su_max 0.001
_refine_ls_shift/su_mean 0.000
_refine_ls_structure_factor_coef Fsqd
_refine_ls_weighting_details 'calc w=1/[\s^2^(Fo^2^)+(0.0310P)^2^+3.9022P] where P=(Fo^2^+2Fc^2^)/3'
_refine_ls_weighting_scheme calc
_refine_ls_wR_factor_gt 0.0820
_refine_ls_wR_factor_ref 0.0942
_reflns_number_gt 7441
_reflns_number_total 11596
_reflns_threshold_expression >2sigma(I)
_cod_data_source_file ic101560u_si_002_5.cif
_cod_data_source_block 7
_cod_original_cell_volume 5089.5(1)
_cod_original_sg_symbol_H-M 'P 21/n'
_cod_database_code 4324214

loop_
_symmetry_equiv_pos_as_xyz
'x, y, z'
'-x+1/2, y+1/2, -z+1/2'
'-x, -y, -z'
'x-1/2, -y-1/2, z-1/2'

loop_
_atom_site_label
_atom_site_type_symbol
_atom_site_fract_x
_atom_site_fract_y
_atom_site_fract_z
_atom_site_U_iso_or_equiv
_atom_site_adp_type
_atom_site_occupancy
_atom_site_symmetry_multiplicity
_atom_site_calc_flag
_atom_site_refinement_flags
Pb1 Pb 0.79074(2) -0.029943(16) 0.187146(12) 0.05282(9) Uani 1 1 d .
Pb2 Pb 0.64063(2) 0.055044(16) 0.324386(12) 0.05254(9) Uani 1 1 d .
Ru1 Ru 0.80592(5) -0.03864(3) 0.30605(2) 0.05191(16) Uani 1 1 d .
Ru2 Ru 0.58762(4) -0.02244(3) 0.21902(2) 0.04825(15) Uani 1 1 d .
Ru3 Ru 0.74974(4) 0.10061(3) 0.23993(2) 0.04477(14) Uani 1 1 d .
Cr1 Cr 0.56247(9) 0.09351(6) 0.41754(5) 0.0482(3) Uani 1 1 d .
Cr2 Cr 0.88795(9) -0.09440(6) 0.10867(5) 0.0492(3) Uani 1 1 d .
O1 O 0.7038(7) -0.1631(5) 0.3612(4) 0.159(4) Uani 1 1 d .
O2 O 1.0141(7) -0.1198(6) 0.2924(3) 0.156(4) Uani 1 1 d .
O3 O 0.9302(6) 0.0329(4) 0.4179(3) 0.111(2) Uani 1 1 d .
O4 O 0.5492(6) -0.1858(4) 0.2249(3) 0.107(2) Uani 1 1 d .
O5 O 0.4976(6) -0.0009(5) 0.0898(3) 0.113(2) Uani 1 1 d .
O6 O 0.3620(5) 0.0152(4) 0.2444(3) 0.0941(19) Uani 1 1 d .
O7 O 0.8771(5) 0.1517(4) 0.1506(3) 0.098(2) Uani 1 1 d .
O8 O 0.8872(7) 0.1903(4) 0.3389(3) 0.121(3) Uani 1 1 d .
O9 O 0.5596(6) 0.2035(4) 0.1891(4) 0.124(3) Uani 1 1 d .
O10 O 0.7182(6) -0.0211(4) 0.4861(3) 0.100(2) Uani 1 1 d .
O11 O 0.7552(5) 0.2025(4) 0.4462(3) 0.0860(18) Uani 1 1 d .
O12 O 0.4857(5) 0.1416(3) 0.5237(2) 0.0778(17) Uani 1 1 d .
O13 O 0.4054(5) 0.2063(4) 0.3480(3) 0.0847(18) Uani 1 1 d .
O14 O 0.3760(5) -0.0196(4) 0.3870(3) 0.100(2) Uani 1 1 d .
O15 O 0.6577(5) -0.1281(4) 0.0334(3) 0.105(2) Uani 1 1 d .
O16 O 0.8787(7) -0.2284(4) 0.1824(3) 0.112(2) Uani 1 1 d .
O17 O 0.9982(5) -0.1824(3) 0.0300(2) 0.0830(17) Uani 1 1 d .
O18 O 1.1184(6) -0.0545(5) 0.1802(4) 0.133(3) Uani 1 1 d .
O19 O 0.8894(7) 0.0430(4) 0.0368(4) 0.119(3) Uani 1 1 d .
N1 N 0.3573(4) -0.2422(3) 0.0286(2) 0.0514(14) Uani 1 1 d .
N2 N 0.2019(5) 0.2195(4) 0.1609(3) 0.0631(17) Uani 1 1 d .
C1 C 0.7426(8) -0.1163(6) 0.3394(4) 0.101(3) Uani 1 1 d .
C2 C 0.9335(8) -0.0866(6) 0.2923(4) 0.093(3) Uani 1 1 d .
C3 C 0.8809(7) 0.0080(5) 0.3756(4) 0.069(2) Uani 1 1 d .
C4 C 0.5692(7) -0.1247(5) 0.2225(4) 0.072(2) Uani 1 1 d .
C5 C 0.5394(7) -0.0071(5) 0.1386(4) 0.076(3) Uani 1 1 d .
C6 C 0.4524(6) 0.0043(4) 0.2394(3) 0.0571(19) Uani 1 1 d .
C7 C 0.8319(6) 0.1247(5) 0.1846(4) 0.067(2) Uani 1 1 d .
C8 C 0.8331(7) 0.1560(5) 0.3026(3) 0.072(2) Uani 1 1 d .
C9 C 0.6293(6) 0.1642(5) 0.2091(4) 0.070(2) Uani 1 1 d .
C10 C 0.6606(7) 0.0223(5) 0.4600(4) 0.063(2) Uani 1 1 d .
C11 C 0.6815(6) 0.1611(5) 0.4340(3) 0.0586(19) Uani 1 1 d .
C12 C 0.5160(6) 0.1221(4) 0.4838(3) 0.0571(19) Uani 1 1 d .
C13 C 0.4662(6) 0.1629(5) 0.3725(3) 0.0577(19) Uani 1 1 d .
C14 C 0.4477(7) 0.0221(5) 0.3979(3) 0.064(2) Uani 1 1 d .
C15 C 0.7442(7) -0.1158(5) 0.0631(4) 0.068(2) Uani 1 1 d .
C16 C 0.8816(7) -0.1770(5) 0.1548(4) 0.070(2) Uani 1 1 d .
C17 C 0.9552(6) -0.1489(4) 0.0603(3) 0.0555(19) Uani 1 1 d .
C18 C 1.0285(7) -0.0691(5) 0.1543(4) 0.073(2) Uani 1 1 d .
C19 C 0.8885(7) -0.0087(5) 0.0653(4) 0.071(2) Uani 1 1 d .
C20 C 0.4659(5) -0.2791(5) 0.0210(3) 0.063(2) Uani 1 1 d .
H20A H 0.5162 -0.2422 0.0126 0.075 Uiso 1 1 d R
H20B H 0.5008 -0.3041 0.0563 0.075 Uiso 1 1 d R
C21 C 0.4505(7) -0.3338(5) -0.0284(4) 0.086(3) Uani 1 1 d .
H21A H 0.5208 -0.3554 -0.0317 0.103 Uiso 1 1 d R
H21B H 0.4163 -0.3096 -0.0642 0.103 Uiso 1 1 d R
H21C H 0.4009 -0.3715 -0.0205 0.103 Uiso 1 1 d R
C22 C 0.2708(6) -0.2980(4) 0.0381(3) 0.063(2) Uani 1 1 d .
H22A H 0.2074 -0.2727 0.0468 0.075 Uiso 1 1 d R
H22B H 0.2465 -0.3261 0.0030 0.075 Uiso 1 1 d R
C23 C 0.3107(8) -0.3504(5) 0.0870(4) 0.087(3) Uani 1 1 d .
H23A H 0.2506 -0.3835 0.0895 0.105 Uiso 1 1 d R
H23B H 0.3341 -0.3243 0.1231 0.105 Uiso 1 1 d R
H23C H 0.3732 -0.3777 0.0793 0.105 Uiso 1 1 d R
C24 C 0.3023(6) -0.1980(5) -0.0246(3) 0.071(2) Uani 1 1 d .
H24A H 0.2870 -0.2319 -0.0566 0.085 Uiso 1 1 d R
H24B H 0.2330 -0.1761 -0.0202 0.085 Uiso 1 1 d R
C25 C 0.3749(8) -0.1370(6) -0.0402(4) 0.110(4) Uani 1 1 d .
H25A H 0.3355 -0.1138 -0.0756 0.132 Uiso 1 1 d R
H25B H 0.4445 -0.1573 -0.0458 0.132 Uiso 1 1 d R
H25C H 0.3905 -0.1014 -0.0094 0.132 Uiso 1 1 d R
C26 C 0.3925(6) -0.1931(4) 0.0812(3) 0.063(2) Uani 1 1 d .
H26A H 0.4270 -0.2225 0.1142 0.075 Uiso 1 1 d R
H26B H 0.4467 -0.1588 0.0730 0.075 Uiso 1 1 d R
C27 C 0.2981(7) -0.1511(5) 0.0982(4) 0.090(3) Uani 1 1 d .
H27A H 0.3284 -0.1210 0.1315 0.107 Uiso 1 1 d R
H27B H 0.2432 -0.1842 0.1073 0.107 Uiso 1 1 d R
H27C H 0.2629 -0.1204 0.0660 0.107 Uiso 1 1 d R
C28 C 0.1368(9) 0.1681(7) 0.1138(4) 0.116(4) Uani 1 1 d .
H28A H 0.0734 0.1485 0.1267 0.139 Uiso 1 1 d R
H28B H 0.1106 0.1941 0.0779 0.139 Uiso 1 1 d R
C29 C 0.2039(11) 0.1049(7) 0.0988(5) 0.144(5) Uani 1 1 d .
H29A H 0.1594 0.0736 0.0697 0.172 Uiso 1 1 d R
H29B H 0.2302 0.0776 0.1341 0.172 Uiso 1 1 d R
H29C H 0.2673 0.1232 0.0852 0.172 Uiso 1 1 d R
C30 C 0.3038(7) 0.2485(8) 0.1449(5) 0.142(5) Uani 1 1 d .
H30A H 0.3566 0.2666 0.1787 0.171 Uiso 1 1 d R
H30B H 0.3345 0.2058 0.1303 0.171 Uiso 1 1 d R
C31 C 0.2799(10) 0.2994(8) 0.0902(5) 0.154(6) Uani 1 1 d .
H31A H 0.3504 0.3111 0.0806 0.185 Uiso 1 1 d R
H31B H 0.2497 0.3426 0.1044 0.185 Uiso 1 1 d R
H31C H 0.2277 0.2818 0.0561 0.185 Uiso 1 1 d R
C32 C 0.2397(10) 0.1783(7) 0.2163(4) 0.119(4) Uani 1 1 d .
H32A H 0.2958 0.1426 0.2127 0.143 Uiso 1 1 d R
H32B H 0.2730 0.2150 0.2440 0.143 Uiso 1 1 d R
C33 C 0.1449(10) 0.1403(7) 0.2396(5) 0.122(4) Uani 1 1 d .
H33A H 0.1711 0.1170 0.2767 0.147 Uiso 1 1 d R
H33B H 0.1120 0.1042 0.2112 0.147 Uiso 1 1 d R
H33C H 0.0893 0.1766 0.2425 0.147 Uiso 1 1 d R
C34 C 0.1175(9) 0.2782(7) 0.1672(5) 0.118(4) Uani 1 1 d .
H34A H 0.0836 0.3016 0.1310 0.142 Uiso 1 1 d R
H34B H 0.0598 0.2564 0.1835 0.142 Uiso 1 1 d R
C35 C 0.1750(14) 0.3359(7) 0.2149(7) 0.180(7) Uani 1 1 d .
H35A H 0.1188 0.3710 0.2194 0.216 Uiso 1 1 d R
H35B H 0.2323 0.3599 0.1996 0.216 Uiso 1 1 d R
H35C H 0.2085 0.3147 0.2521 0.216 Uiso 1 1 d R

loop_
_atom_site_aniso_label
_atom_site_aniso_U_11
_atom_site_aniso_U_22
_atom_site_aniso_U_33
_atom_site_aniso_U_23
_atom_site_aniso_U_13
_atom_site_aniso_U_12
Pb1 0.05449(16) 0.0552(2) 0.05108(17) -0.00521(13) 0.01680(13) 0.00432(13)
Pb2 0.05239(16) 0.0584(2) 0.04990(16) -0.00792(13) 0.01803(13) -0.00452(13)
Ru1 0.0536(3) 0.0526(4) 0.0471(3) 0.0026(3) 0.0065(3) 0.0059(3)
Ru2 0.0448(3) 0.0497(4) 0.0490(3) -0.0045(3) 0.0079(3) -0.0053(3)
Ru3 0.0420(3) 0.0450(4) 0.0464(3) -0.0012(3) 0.0081(2) -0.0011(2)
Cr1 0.0518(6) 0.0484(7) 0.0468(6) 0.0001(5) 0.0157(5) 0.0008(5)
Cr2 0.0508(6) 0.0485(7) 0.0505(6) -0.0042(5) 0.0160(5) -0.0023(5)
O1 0.154(7) 0.149(8) 0.139(7) 0.079(6) -0.041(6) -0.080(6)
O2 0.122(6) 0.223(10) 0.119(6) 0.000(6) 0.018(5) 0.115(7)
O3 0.127(6) 0.104(6) 0.081(5) -0.013(4) -0.020(4) -0.021(4)
O4 0.129(6) 0.049(4) 0.129(6) -0.021(4) 0.001(4) -0.007(4)
O5 0.110(5) 0.150(7) 0.067(4) 0.020(4) -0.004(4) -0.038(5)
O6 0.062(4) 0.107(5) 0.111(5) -0.004(4) 0.015(4) 0.013(3)
O7 0.101(4) 0.101(5) 0.106(5) 0.014(4) 0.051(4) -0.018(4)
O8 0.163(7) 0.124(6) 0.059(4) -0.011(4) -0.006(4) -0.081(5)
O9 0.086(5) 0.110(6) 0.160(7) 0.002(5) -0.007(5) 0.054(4)
O10 0.105(5) 0.090(5) 0.106(5) 0.041(4) 0.027(4) 0.037(4)
O11 0.078(4) 0.088(5) 0.084(4) -0.006(4) 0.003(3) -0.027(4)
O12 0.087(4) 0.096(5) 0.056(3) -0.008(3) 0.028(3) 0.015(3)
O13 0.078(4) 0.091(5) 0.077(4) 0.015(4) 0.000(3) 0.015(4)
O14 0.088(4) 0.098(5) 0.113(5) -0.006(4) 0.023(4) -0.036(4)
O15 0.068(4) 0.122(6) 0.113(5) -0.018(4) -0.007(4) -0.012(4)
O16 0.189(7) 0.053(4) 0.114(6) 0.013(4) 0.075(5) 0.008(4)
O17 0.095(4) 0.090(5) 0.072(4) -0.011(3) 0.036(3) 0.017(4)
O18 0.077(5) 0.182(9) 0.128(7) -0.028(6) -0.001(5) -0.036(5)
O19 0.155(7) 0.083(5) 0.134(6) 0.045(5) 0.066(6) 0.017(5)
N1 0.041(3) 0.056(4) 0.054(4) 0.002(3) 0.003(3) -0.006(3)
N2 0.054(4) 0.082(5) 0.052(4) -0.005(3) 0.009(3) 0.003(3)
C1 0.096(7) 0.102(9) 0.086(7) 0.036(6) -0.018(6) -0.036(6)
C2 0.079(6) 0.117(9) 0.080(6) 0.001(6) 0.011(5) 0.039(6)
C3 0.070(5) 0.075(6) 0.058(5) 0.001(5) 0.002(4) -0.010(5)
C4 0.077(5) 0.057(6) 0.073(6) -0.016(5) 0.001(4) 0.002(5)
C5 0.077(5) 0.096(7) 0.054(5) 0.007(5) 0.010(5) -0.026(5)
C6 0.044(4) 0.059(5) 0.069(5) -0.002(4) 0.013(4) 0.002(4)
C7 0.055(4) 0.068(6) 0.081(6) 0.008(5) 0.023(4) 0.004(4)
C8 0.091(6) 0.069(6) 0.049(5) 0.008(4) 0.001(4) -0.028(5)
C9 0.055(5) 0.064(6) 0.086(6) -0.012(5) 0.004(4) 0.015(4)
C10 0.074(5) 0.056(6) 0.070(5) 0.005(4) 0.037(5) -0.001(4)
C11 0.059(5) 0.069(6) 0.047(4) -0.001(4) 0.010(4) 0.008(4)
C12 0.055(4) 0.055(5) 0.058(5) 0.004(4) 0.005(4) 0.001(4)
C13 0.054(4) 0.059(6) 0.059(5) -0.001(4) 0.010(4) -0.003(4)
C14 0.061(5) 0.063(6) 0.072(5) -0.005(4) 0.023(4) -0.010(4)
C15 0.058(5) 0.074(6) 0.069(5) -0.002(5) 0.009(4) 0.000(4)
C16 0.102(6) 0.051(6) 0.071(5) -0.003(4) 0.048(5) -0.005(5)
C17 0.057(4) 0.058(5) 0.052(4) -0.003(4) 0.014(4) 0.001(4)
C18 0.059(5) 0.083(7) 0.079(6) -0.022(5) 0.016(5) -0.016(5)
C19 0.077(5) 0.068(6) 0.076(6) -0.004(5) 0.031(5) -0.002(5)
C20 0.048(4) 0.082(6) 0.058(5) -0.003(4) 0.013(4) -0.011(4)
C21 0.070(5) 0.106(8) 0.087(6) -0.021(6) 0.026(5) 0.006(5)
C22 0.045(4) 0.065(6) 0.079(5) -0.008(4) 0.015(4) -0.019(4)
C23 0.094(6) 0.085(7) 0.089(7) 0.016(6) 0.034(6) -0.018(5)
C24 0.061(5) 0.074(6) 0.067(5) 0.006(5) -0.008(4) -0.001(4)
C25 0.115(8) 0.121(9) 0.084(7) 0.042(7) -0.001(6) -0.019(7)
C26 0.052(4) 0.069(6) 0.063(5) -0.012(4) 0.004(4) -0.014(4)
C27 0.085(6) 0.090(8) 0.087(7) -0.028(6) 0.005(5) -0.001(5)
C28 0.113(8) 0.172(13) 0.063(6) -0.007(7) 0.024(6) -0.017(8)
C29 0.193(13) 0.147(12) 0.104(9) -0.044(9) 0.060(9) -0.002(10)
C30 0.053(5) 0.251(17) 0.120(10) -0.009(10) 0.013(6) 0.000(8)
C31 0.121(9) 0.253(18) 0.093(8) 0.054(10) 0.035(7) -0.043(10)
C32 0.135(9) 0.136(11) 0.076(7) 0.016(7) 0.000(7) 0.064(8)
C33 0.159(10) 0.132(11) 0.088(7) 0.025(7) 0.050(8) 0.003(8)
C34 0.104(8) 0.127(11) 0.131(10) 0.027(8) 0.042(7) 0.046(8)
C35 0.29(2) 0.091(10) 0.205(15) -0.054(10) 0.152(15) -0.030(11)

loop_
_atom_type_symbol
_atom_type_description
_atom_type_scat_dispersion_real
_atom_type_scat_dispersion_imag
_atom_type_scat_source
C C 0.0033 0.0016 'International Tables Vol C Tables 4.2.6.8 and 6.1.1.4'
H H 0.0000 0.0000 'International Tables Vol C Tables 4.2.6.8 and 6.1.1.4'
Cr Cr 0.3209 0.6236 'International Tables Vol C Tables 4.2.6.8 and 6.1.1.4'
N N 0.0061 0.0033 'International Tables Vol C Tables 4.2.6.8 and 6.1.1.4'
O O 0.0106 0.0060 'International Tables Vol C Tables 4.2.6.8 and 6.1.1.4'
Pb Pb -3.3944 10.1111 'International Tables Vol C Tables 4.2.6.8 and 6.1.1.4'
Ru Ru -1.2594 0.8363 'International Tables Vol C Tables 4.2.6.8 and 6.1.1.4'

loop_
_geom_angle_atom_site_label_1
_geom_angle_atom_site_label_2
_geom_angle_atom_site_label_3
_geom_angle
Cr2 Pb1 Ru2 140.89(3)
Cr2 Pb1 Ru1 137.22(3)
Ru2 Pb1 Ru1 65.404(18)
Cr2 Pb1 Ru3 146.61(3)
Ru2 Pb1 Ru3 64.590(17)
Ru1 Pb1 Ru3 64.783(18)
Cr2 Pb1 C7 108.04(16)
Ru2 Pb1 C7 97.43(15)
Ru1 Pb1 C7 96.04(17)
Ru3 Pb1 C7 38.58(15)
Cr1 Pb2 Ru1 134.51(3)
Cr1 Pb2 Ru3 146.28(3)
Ru1 Pb2 Ru3 65.405(17)
Cr1 Pb2 Ru2 143.70(3)
Ru1 Pb2 Ru2 64.983(18)
Ru3 Pb2 Ru2 64.128(17)
Cr1 Pb2 C6 106.55(14)
Ru1 Pb2 C6 100.93(15)
Ru3 Pb2 C6 91.82(14)
Ru2 Pb2 C6 38.95(14)
C1 Ru1 C2 99.0(5)
C1 Ru1 C3 98.0(4)
C2 Ru1 C3 95.9(4)
C1 Ru1 Pb2 91.0(4)
C2 Ru1 Pb2 169.4(4)
C3 Ru1 Pb2 79.1(3)
C1 Ru1 Pb1 122.0(3)
C2 Ru1 Pb1 73.7(3)
C3 Ru1 Pb1 139.5(2)
Pb2 Ru1 Pb1 103.91(2)
C1 Ru1 Ru3 143.0(3)
C2 Ru1 Ru3 114.1(3)
C3 Ru1 Ru3 94.6(3)
Pb2 Ru1 Ru3 57.518(16)
Pb1 Ru1 Ru3 57.762(16)
C1 Ru1 Ru2 88.7(3)
C2 Ru1 Ru2 124.9(3)
C3 Ru1 Ru2 137.2(3)
Pb2 Ru1 Ru2 58.418(16)
Pb1 Ru1 Ru2 56.873(16)
Ru3 Ru1 Ru2 59.448(19)
C5 Ru2 C4 100.3(4)
C5 Ru2 C6 97.3(4)
C4 Ru2 C6 97.2(3)
C5 Ru2 Pb1 80.0(3)
C4 Ru2 Pb1 94.9(3)
C6 Ru2 Pb1 167.8(2)
C5 Ru2 Pb2 141.1(3)
C4 Ru2 Pb2 117.8(3)
C6 Ru2 Pb2 71.5(2)
Pb1 Ru2 Pb2 103.123(19)
C5 Ru2 Ru3 95.7(3)
C4 Ru2 Ru3 145.7(2)
C6 Ru2 Ru3 110.6(2)
Pb1 Ru2 Ru3 58.290(15)
Pb2 Ru2 Ru3 57.236(16)
C5 Ru2 Ru1 137.5(3)
C4 Ru2 Ru1 88.2(2)
C6 Ru2 Ru1 123.1(2)
Pb1 Ru2 Ru1 57.723(16)
Pb2 Ru2 Ru1 56.598(16)
Ru3 Ru2 Ru1 60.172(19)
C7 Ru3 C9 94.5(4)
C7 Ru3 C8 98.2(3)
C9 Ru3 C8 102.0(4)
C7 Ru3 Pb2 175.1(2)
C9 Ru3 Pb2 90.2(3)
C8 Ru3 Pb2 81.8(2)
C7 Ru3 Pb1 73.1(3)
C9 Ru3 Pb1 123.8(3)
C8 Ru3 Pb1 133.6(3)
Pb2 Ru3 Pb1 103.31(2)
C7 Ru3 Ru2 120.4(3)
C9 Ru3 Ru2 88.3(3)
C8 Ru3 Ru2 139.3(2)
Pb2 Ru3 Ru2 58.635(16)
Pb1 Ru3 Ru2 57.120(16)
C7 Ru3 Ru1 118.1(2)
C9 Ru3 Ru1 142.6(3)
C8 Ru3 Ru1 91.5(3)
Pb2 Ru3 Ru1 57.077(16)
Pb1 Ru3 Ru1 57.456(17)
Ru2 Ru3 Ru1 60.38(2)
C12 Cr1 C11 90.6(3)
C12 Cr1 C13 91.0(3)
C11 Cr1 C13 91.7(3)
C12 Cr1 C10 91.4(3)
C11 Cr1 C10 88.6(3)
C13 Cr1 C10 177.6(3)
C12 Cr1 C14 92.9(3)
C11 Cr1 C14 176.3(3)
C13 Cr1 C14 89.6(3)
C10 Cr1 C14 90.0(4)
C12 Cr1 Pb2 176.9(2)
C11 Cr1 Pb2 86.6(2)
C13 Cr1 Pb2 90.3(2)
C10 Cr1 Pb2 87.4(2)
C14 Cr1 Pb2 90.0(2)
C17 Cr2 C18 90.7(3)
C17 Cr2 C19 93.1(3)
C18 Cr2 C19 89.6(4)
C17 Cr2 C16 90.5(3)
C18 Cr2 C16 90.9(4)
C19 Cr2 C16 176.3(3)
C17 Cr2 C15 91.2(3)
C18 Cr2 C15 177.6(4)
C19 Cr2 C15 88.8(4)
C16 Cr2 C15 90.5(4)
C17 Cr2 Pb1 173.0(2)
C18 Cr2 Pb1 89.1(2)
C19 Cr2 Pb1 94.0(2)
C16 Cr2 Pb1 82.4(2)
C15 Cr2 Pb1 89.2(2)
C26 N1 C24 110.9(6)
C26 N1 C22 110.7(5)
C24 N1 C22 106.7(5)
C26 N1 C20 105.4(5)
C24 N1 C20 111.6(5)
C22 N1 C20 111.7(6)
C30 N2 C32 107.2(8)
C30 N2 C34 113.6(9)
C32 N2 C34 110.6(7)
C30 N2 C28 111.3(7)
C32 N2 C28 109.6(8)
C34 N2 C28 104.6(7)
O1 C1 Ru1 178.3(11)
O2 C2 Ru1 169.7(9)
O3 C3 Ru1 176.2(9)
O4 C4 Ru2 174.4(8)
O5 C5 Ru2 171.9(7)
O6 C6 Ru2 169.9(7)
O6 C6 Pb2 120.6(6)
Ru2 C6 Pb2 69.6(2)
O7 C7 Ru3 168.7(7)
O7 C7 Pb1 122.4(6)
Ru3 C7 Pb1 68.3(3)
O8 C8 Ru3 176.7(7)
O9 C9 Ru3 177.2(9)
O10 C10 Cr1 178.6(7)
O11 C11 Cr1 177.6(7)
O12 C12 Cr1 177.8(7)
O13 C13 Cr1 176.0(7)
O14 C14 Cr1 177.6(7)
O15 C15 Cr2 177.4(8)
O16 C16 Cr2 178.7(7)
O17 C17 Cr2 179.3(7)
O18 C18 Cr2 176.3(8)
O19 C19 Cr2 177.7(8)
C21 C20 N1 114.9(6)
C23 C22 N1 115.4(6)
C25 C24 N1 114.8(6)
N1 C26 C27 115.3(6)
C29 C28 N2 114.9(9)
N2 C30 C31 114.4(8)
N2 C32 C33 115.5(8)
N2 C34 C35 109.8(9)

loop_
_geom_bond_atom_site_label_1
_geom_bond_atom_site_label_2
_geom_bond_distance
Pb1 Cr2 2.6818(10)
Pb1 Ru2 2.7452(6)
Pb1 Ru1 2.7715(6)
Pb1 Ru3 2.7809(6)
Pb1 C7 2.865(9)
Pb2 Cr1 2.6768(10)
Pb2 Ru1 2.7458(6)
Pb2 Ru3 2.7594(6)
Pb2 Ru2 2.8020(6)
Pb2 C6 2.835(7)
Ru1 C1 1.868(10)
Ru1 C2 1.872(9)
Ru1 C3 1.888(9)
Ru1 Ru3 2.9744(8)
Ru1 Ru2 2.9805(8)
Ru2 C5 1.873(9)
Ru2 C4 1.880(10)
Ru2 C6 1.880(7)
Ru2 Ru3 2.9526(8)
Ru3 C7 1.867(8)
Ru3 C9 1.880(8)
Ru3 C8 1.883(9)
Cr1 C12 1.851(8)
Cr1 C11 1.874(9)
Cr1 C13 1.879(9)
Cr1 C10 1.889(10)
Cr1 C14 1.888(9)
Cr2 C17 1.838(7)
Cr2 C18 1.860(9)
Cr2 C19 1.867(10)
Cr2 C16 1.867(9)
Cr2 C15 1.874(9)
O1 C1 1.150(10)
O2 C2 1.152(9)
O3 C3 1.136(9)
O4 C4 1.144(10)
O5 C5 1.155(9)
O6 C6 1.150(8)
O7 C7 1.177(8)
O8 C8 1.142(9)
O9 C9 1.128(9)
O10 C10 1.140(9)
O11 C11 1.157(9)
O12 C12 1.144(8)
O13 C13 1.146(8)
O14 C14 1.141(9)
O15 C15 1.147(9)
O16 C16 1.146(9)
O17 C17 1.151(8)
O18 C18 1.157(9)
O19 C19 1.157(10)
N1 C26 1.509(9)
N1 C24 1.512(9)
N1 C22 1.517(8)
N1 C20 1.530(8)
N2 C30 1.474(11)
N2 C32 1.486(11)
N2 C34 1.514(11)
N2 C28 1.528(12)
C20 C21 1.512(10)
C22 C23 1.489(11)
C24 C25 1.516(11)
C26 C27 1.508(10)
C28 C29 1.499(15)
C30 C31 1.561(15)
C32 C33 1.549(14)
C34 C35 1.581(16)
